data_2102261
loop_
_publ_author_name
'Angel, R. J.'
'Bismayer, U.'
'Marshall, W. G.'

_publ_section_title
;
 Local and long-range order in ferroelastic lead phosphate at high
 pressure
;
_journal_issue 1
_journal_name_full 'Acta Crystallographica Section B'
_journal_page_first 1
_journal_page_last 9
_journal_paper_doi 10.1107/S0108768103026582
_journal_volume 60
_journal_year 2004
_chemical_formula_analytical 'Pb3 P2 O8'
_chemical_formula_structural 'Pb3 (PO4)2'
_chemical_formula_sum 'O8 P2 Pb3'
_chemical_formula_weight 811.74
_chemical_name_common 'Lead phosphate'
_chemical_name_systematic ' ?'
_space_group_IT_number 15
_symmetry_cell_setting monoclinic
_symmetry_space_group_name_Hall '-C 2yc'
_symmetry_space_group_name_H-M 'C 1 2/c 1'
_cell_angle_alpha 90.0
_cell_angle_beta 102.358(10)
_cell_angle_gamma 90.0
_cell_formula_units_Z 4
_cell_length_a 13.8108(14)
_cell_length_b 5.6952(7)
_cell_length_c 9.4315(9)
_cell_measurement_pressure 100.
_cell_measurement_temperature 298
_cell_volume 724.65(14)
_cod_data_source_file ws5002.cif
_cod_data_source_block S3P1_phase_1
_cod_depositor_comments
;
The following automatic conversions were performed:
'_geom_bond_publ_flag' value 'N' changed to 'n' according to
'/home/saulius/struct/CIF-dictionaries/cif_core.dic' dictionary named
'cif_core.dic' version 2.4.1 from 2010-06-29 (185
times).

'_geom_angle_publ_flag' value 'N' changed to 'n' according to
'/home/saulius/struct/CIF-dictionaries/cif_core.dic' dictionary named
'cif_core.dic' version 2.4.1 from 2010-06-29 (6 times).

Automatic conversion script
Id: cif_fix_enum 1527 2010-12-29 10:47:43Z saulius 

The following automatic conversions were performed:

'_geom_bond_publ_flag' value 'N' changed to 'n' according to
/home/saulius/struct/CIF-dictionaries/cif_core.dic dictionary named
'cif_core.dic' version 2.4.1 from 2010-06-29 (185
times).

'_geom_angle_publ_flag' value 'N' changed to 'n' according
to /home/saulius/struct/CIF-dictionaries/cif_core.dic dictionary
named 'cif_core.dic' version 2.4.1 from 2010-06-29 (6 times).

Automatic conversion script
Id: cif_fix_values 1715 2011-07-08 13:25:40Z adriana 
;
_cod_original_cell_volume 724.65(10)
_cod_original_sg_symbol_H-M 'C 2/c'
_cod_database_code 2102261

loop_
_symmetry_equiv_pos_site_id
_symmetry_equiv_pos_as_xyz
1 +x,+y,+z
2 -x,+y,-z+1/2
-1 -x,-y,-z
-2 +x,-y,+z+1/2
101 +x+1/2,+y+1/2,+z
102 -x+1/2,+y+1/2,-z+1/2
-101 -x+1/2,-y+1/2,-z
-102 +x+1/2,-y+1/2,+z+1/2

loop_
_atom_site_label
_atom_site_fract_x
_atom_site_fract_y
_atom_site_fract_z
_atom_site_U_iso_or_equiv
_atom_site_thermal_displace_type
_atom_site_occupancy
_atom_site_type_symbol
Pb1 0.0 0.284(3) 0.25 0.024(2) Uiso 1.0 PB
Pb2 0.3169(6) 0.3092(16) 0.3492(10) 0.024(2) Uiso 1.0 PB
P 0.6013(4) 0.2523(15) 0.4476(7) 0.027(4) Uiso 1.0 P
O21 0.6460(8) 0.029(2) 0.3903(14) 0.016(2) Uiso 1.0 O
O22 0.6290(8) 0.469(2) 0.3697(12) 0.016(2) Uiso 1.0 O
O23 0.6428(8) 0.277(2) 0.6119(10) 0.016(2) Uiso 1.0 O
O1 0.4903(6) 0.230(2) 0.4191(13) 0.016(2) Uiso 1.0 O

loop_
_atom_type_symbol
Pb
P
O

loop_
_geom_angle_atom_site_label_1
_geom_angle_atom_site_label_2
_geom_angle_atom_site_label_3
_geom_angle_site_symmetry_1
_geom_angle_site_symmetry_3
_geom_angle
_geom_angle_publ_flag
O21 P O22 1_555 1_555 109.48(14) n
O21 P O23 1_555 1_555 109.52(13) n
O21 P O1 1_555 1_555 109.46(14) n
O22 P O23 1_555 1_555 109.45(13) n
O22 P O1 1_555 1_555 109.49(13) n
O23 P O1 1_555 1_555 109.43(15) n

loop_
_geom_bond_atom_site_label_1
_geom_bond_atom_site_label_2
_geom_bond_site_symmetry_2
_geom_bond_distance
_geom_bond_publ_flag
Pb1 Pb2 1_555 4.277(8) n
Pb1 Pb2 2_555 4.277(8) n
Pb1 Pb2 101_445 3.947(14) n
Pb1 Pb2 101_455 4.153(15) n
Pb1 Pb2 102_545 3.947(14) n
Pb1 Pb2 102_555 4.153(15) n
Pb1 Pb2 -101_556 4.108(8) n
Pb1 Pb2 -102_455 4.108(8) n
Pb1 P 101_445 3.670(14) n
Pb1 P 101_455 3.383(13) n
Pb1 P 102_545 3.670(14) n
Pb1 P 102_555 3.383(13) n
Pb1 P -101_556 3.442(6) n
Pb1 P -102_455 3.442(6) n
Pb1 O21 101_455 2.576(14) n
Pb1 O21 102_555 2.576(14) n
Pb1 O21 -101_556 4.431(11) n
Pb1 O21 -102_455 4.431(11) n
Pb1 O22 101_445 2.608(16) n
Pb1 O22 101_455 4.339(18) n
Pb1 O22 102_545 2.608(16) n
Pb1 O22 102_555 4.339(18) n
Pb1 O23 -101_556 2.608(12) n
Pb1 O23 -102_455 2.608(12) n
Pb1 O1 101_445 3.548(17) n
Pb1 O1 101_455 3.020(17) n
Pb1 O1 102_545 3.548(17) n
Pb1 O1 102_555 3.020(17) n
Pb1 O1 -101_556 3.096(12) n
Pb1 O1 -102_455 3.096(12) n
Pb2 Pb1 1_555 4.277(8) n
Pb2 Pb1 101_545 4.153(15) n
Pb2 Pb1 101_555 3.947(14) n
Pb2 Pb1 -101_556 4.108(8) n
Pb2 Pb2 102_545 3.679(10) n
Pb2 Pb2 102_555 3.679(10) n
Pb2 Pb2 -101_556 3.77(2) n
Pb2 P 1_555 3.853(10) n
Pb2 P 2_655 3.251(12) n
Pb2 P -1_656 3.775(12) n
Pb2 P -1_666 3.203(12) n
Pb2 P 101_455 4.156(12) n
Pb2 P -102_455 4.301(11) n
Pb2 O21 2_655 2.898(17) n
Pb2 O21 -1_656 3.079(16) n
Pb2 O21 -1_666 4.466(13) n
Pb2 O21 101_455 2.773(13) n
Pb2 O22 1_555 4.370(12) n
Pb2 O22 2_655 2.511(15) n
Pb2 O22 -1_666 2.887(15) n
Pb2 O22 101_445 3.277(11) n
Pb2 O23 -1_656 3.392(15) n
Pb2 O23 -1_666 2.431(15) n
Pb2 O23 -102_455 2.953(11) n
Pb2 O1 1_555 2.388(12) n
Pb2 O1 2_655 4.072(14) n
Pb2 O1 -1_656 4.337(14) n
Pb2 O1 -1_666 4.033(15) n
P Pb1 101_545 3.383(13) n
P Pb1 101_555 3.670(14) n
P Pb1 -101_556 3.442(6) n
P Pb2 1_555 3.853(10) n
P Pb2 2_655 3.251(12) n
P Pb2 -1_656 3.775(12) n
P Pb2 -1_666 3.203(12) n
P Pb2 101_545 4.156(12) n
P Pb2 -102_556 4.301(11) n
P P 2_655 4.155(13) n
P P -1_656 4.273(14) n
P P -1_666 4.237(14) n
P P -101_656 4.013(10) n
P O21 1_555 1.557(10) n
P O21 2_655 4.333(16) n
P O21 -1_656 4.337(15) n
P O21 -2_556 4.392(11) n
P O21 -101_656 3.712(15) n
P O22 1_555 1.525(10) n
P O22 2_655 4.065(14) n
P O22 -1_666 4.238(16) n
P O22 -2_566 4.227(10) n
P O22 -101_656 3.959(15) n
P O23 1_555 1.540(9) n
P O23 -1_656 4.468(16) n
P O23 -1_666 4.249(17) n
P O23 -2_555 4.496(14) n
P O23 -2_565 4.279(15) n
P O23 -101_656 3.698(15) n
P O1 1_555 1.504(8) n
P O1 2_655 3.421(16) n
P O1 -1_656 3.378(17) n
P O1 -1_666 3.543(17) n
O21 Pb1 101_545 2.576(14) n
O21 Pb1 -101_556 4.431(11) n
O21 Pb2 2_655 2.898(17) n
O21 Pb2 -1_656 3.079(16) n
O21 Pb2 -1_666 4.466(13) n
O21 Pb2 101_545 2.773(13) n
O21 P 1_555 1.557(10) n
O21 P 2_655 4.333(16) n
O21 P -1_656 4.337(15) n
O21 P -2_555 4.392(11) n
O21 P -101_656 3.712(15) n
O21 O21 2_655 4.32(2) n
O21 O21 -101_646 4.49(2) n
O21 O21 -101_656 4.04(2) n
O21 O22 1_545 3.204(12) n
O21 O22 1_555 2.517(11) n
O21 O22 102_645 4.365(11) n
O21 O22 -101_656 3.430(17) n
O21 O23 1_555 2.529(11) n
O21 O23 -1_656 4.349(15) n
O21 O23 -2_555 3.146(16) n
O21 O23 -101_656 3.123(15) n
O21 O1 1_555 2.500(11) n
O21 O1 2_655 3.319(15) n
O21 O1 -1_656 3.225(16) n
O22 Pb1 101_545 4.339(18) n
O22 Pb1 101_555 2.608(16) n
O22 Pb2 1_555 4.370(12) n
O22 Pb2 2_655 2.511(15) n
O22 Pb2 -1_666 2.887(15) n
O22 Pb2 101_555 3.277(11) n
O22 P 1_555 1.525(10) n
O22 P 2_655 4.065(14) n
O22 P -1_666 4.238(16) n
O22 P -2_565 4.227(10) n
O22 P -101_656 3.959(15) n
O22 O21 1_555 2.517(11) n
O22 O21 1_565 3.204(12) n
O22 O21 102_655 4.365(11) n
O22 O21 -101_656 3.430(17) n
O22 O22 2_655 3.79(2) n
O22 O22 -101_656 4.46(2) n
O22 O23 1_555 2.502(11) n
O22 O23 -1_666 4.062(17) n
O22 O23 -2_565 2.871(16) n
O22 O23 -101_656 3.418(17) n
O22 O1 1_555 2.474(11) n
O22 O1 2_655 3.173(14) n
O22 O1 -1_666 3.321(17) n
O23 Pb1 -101_556 2.608(12) n
O23 Pb2 -1_656 3.392(15) n
O23 Pb2 -1_666 2.431(15) n
O23 Pb2 -102_556 2.953(11) n
O23 P 1_555 1.540(9) n
O23 P -1_656 4.468(16) n
O23 P -1_666 4.249(17) n
O23 P -2_556 4.496(14) n
O23 P -2_566 4.279(15) n
O23 P -101_656 3.698(15) n
O23 O21 1_555 2.529(11) n
O23 O21 -1_656 4.349(15) n
O23 O21 -2_556 3.146(16) n
O23 O21 -101_656 3.123(15) n
O23 O22 1_555 2.502(11) n
O23 O22 -1_666 4.062(17) n
O23 O22 -2_566 2.871(16) n
O23 O22 -101_656 3.418(17) n
O23 O23 -101_656 4.00(2) n
O23 O1 1_555 2.485(10) n
O23 O1 -1_656 3.402(18) n
O23 O1 -1_666 3.334(18) n
O1 Pb1 101_545 3.020(17) n
O1 Pb1 101_555 3.548(17) n
O1 Pb1 -101_556 3.096(12) n
O1 Pb2 1_555 2.388(12) n
O1 Pb2 2_655 4.072(14) n
O1 Pb2 -1_656 4.337(14) n
O1 Pb2 -1_666 4.033(15) n
O1 P 1_555 1.504(8) n
O1 P 2_655 3.421(16) n
O1 P -1_656 3.378(17) n
O1 P -1_666 3.543(17) n
O1 O21 1_555 2.500(11) n
O1 O21 2_655 3.319(15) n
O1 O21 -1_656 3.225(16) n
O1 O22 1_555 2.474(11) n
O1 O22 2_655 3.173(14) n
O1 O22 -1_666 3.321(17) n
O1 O23 1_555 2.485(10) n
O1 O23 -1_656 3.402(18) n
O1 O23 -1_666 3.334(18) n
O1 O1 2_655 3.26(2) n
O1 O1 -1_656 3.02(2) n
O1 O1 -1_666 3.42(2) n
